data_7239979
loop_
_publ_author_name
'Ke, Hua'
'Chen, Qi-Hua'
'Liao, Jian-Zhen'
'Lu, Can-Zhong'

_publ_section_title
;
 Multiple hydrogen bonded three-dimensional supramolecular architecture
 composed of unique three-fold interlocked anionic Zn(II)-coordination
 architecture
;
_journal_name_full CrystEngComm
_journal_paper_doi 10.1039/D0CE00177E
_journal_year 2020
_chemical_formula_moiety 'C84 H40 N6 O32 Zn2, C12 H36 O6 S6 Zn, 6(C2 H6 O S)'
_chemical_formula_sum 'C108 H112 N6 O44 S12 Zn3'
_chemical_formula_weight 2778.86
_space_group_crystal_system triclinic
_space_group_IT_number 2
_space_group_name_Hall '-P 1'
_space_group_name_H-M_alt 'P -1'
_atom_sites_solution_hydrogens mixed
_atom_sites_solution_primary iterative
_audit_creation_date 2019-07-20
_audit_creation_method
;
Olex2 1.2
(compiled 2018.05.29 svn.r3508 for OlexSys, GUI svn.r5506)
;
_audit_update_record
;
2019-11-09 deposited with the CCDC.	2020-02-25 downloaded from the CCDC.
;
_cell_angle_alpha 88.535(3)
_cell_angle_beta 73.381(4)
_cell_angle_gamma 61.238(4)
_cell_formula_units_Z 1
_cell_length_a 12.7067(6)
_cell_length_b 13.0794(4)
_cell_length_c 21.0583(8)
_cell_measurement_reflns_used 9313
_cell_measurement_temperature 100.0(2)
_cell_measurement_theta_max 74.1630
_cell_measurement_theta_min 3.8660
_cell_volume 2913.6(2)
_computing_cell_refinement 'CrysAlisPro 1.171.38.43f (Rigaku OD, 2015)'
_computing_data_collection 'CrysAlisPro 1.171.38.43f (Rigaku OD, 2015)'
_computing_data_reduction 'CrysAlisPro 1.171.38.43f (Rigaku OD, 2015)'
_computing_molecular_graphics 'Olex2 (Dolomanov et al., 2009)'
_computing_publication_material 'Olex2 (Dolomanov et al., 2009)'
_computing_structure_refinement 'ShelXL (Sheldrick, 2015)'
_computing_structure_solution
;
Superflip (Palatinus & Chapuis, 2007;Palatinus & van der Lee, 2008;
Palatinus et al., 2012)
;
_diffrn_ambient_environment N~2~
_diffrn_ambient_temperature 100.0(2)
_diffrn_detector 'CCD plate'
_diffrn_detector_area_resol_mean 10.3503
_diffrn_detector_type Atlas
_diffrn_measured_fraction_theta_full 0.998
_diffrn_measured_fraction_theta_max 0.966
_diffrn_measurement_details
;
List of Runs (angles in degrees, time in seconds):

  # Type    Start    End  Width  t~exp~   \w     \q     \k     \f   Frames
#--------------------------------------------------------------------------
  1  \w    -55.00  32.00   1.00    3.00    --  -40.97  57.00 -90.00   87
  2  \w    103.00 129.00   1.00    3.00    --   40.97 175.00 -91.00   26
  3  \w     96.00 178.00   1.00   12.00    --  108.22 125.00-120.00   82
  4  \w    121.00 166.00   1.00   12.00    --  108.22  45.00-120.00   45
  5  \w     85.00 176.00   1.00   12.00    --  108.22  30.00-150.00   91
  6  \w     79.00 161.00   1.00   12.00    --  108.22  61.00 -60.00   82
  7  \w    102.00 128.00   1.00   12.00    --  108.22 125.00 120.00   26
  8  \w     41.00 132.00   1.00   12.00    --  108.22 -45.00 150.00   91
  9  \w     44.00 120.00   1.00   12.00    --  108.22-125.00 120.00   76
 10  \w     61.00 140.00   1.00   12.00    --  108.22 -77.00 -60.00   79
 11  \w     54.00 109.00   1.00   12.00    --  108.22 -95.00 -90.00   55
 12  \w     44.00 135.00   1.00   12.00    --  108.22 -45.00 -90.00   91
 13  \w     31.00 107.00   1.00   12.00    --  108.22 -95.00-180.00   76
 14  \w      2.00  80.00   1.00    3.00    --   40.97 -99.00   0.00   78
 15  \w   -114.00 -17.00   1.00    3.00    --  -40.97 -38.00 120.00   97
 16  \w   -111.00 -26.00   1.00    3.00    --  -40.97 -38.00  30.00   85
;
_diffrn_measurement_device 'four-circle diffractometer'
_diffrn_measurement_device_type 'SuperNova, Dual, Cu at zero, Atlas'
_diffrn_measurement_method '\w scans'
_diffrn_orient_matrix_type 'CrysAlisPro convention (1999,Acta A55,543-557)'
_diffrn_orient_matrix_UB_11 0.1274373000
_diffrn_orient_matrix_UB_12 -0.0948948000
_diffrn_orient_matrix_UB_13 0.0068306000
_diffrn_orient_matrix_UB_21 -0.0631695000
_diffrn_orient_matrix_UB_22 0.0104634000
_diffrn_orient_matrix_UB_23 0.0756259000
_diffrn_orient_matrix_UB_31 -0.0310637000
_diffrn_orient_matrix_UB_32 -0.0962596000
_diffrn_orient_matrix_UB_33 -0.0129912000
_diffrn_radiation_monochromator mirror
_diffrn_radiation_probe x-ray
_diffrn_radiation_type CuK\a
_diffrn_radiation_wavelength 1.54184
_diffrn_reflns_av_R_equivalents 0.0382
_diffrn_reflns_av_unetI/netI 0.0540
_diffrn_reflns_Laue_measured_fraction_full 0.998
_diffrn_reflns_Laue_measured_fraction_max 0.966
_diffrn_reflns_limit_h_max 15
_diffrn_reflns_limit_h_min -15
_diffrn_reflns_limit_k_max 11
_diffrn_reflns_limit_k_min -16
_diffrn_reflns_limit_l_max 26
_diffrn_reflns_limit_l_min -25
_diffrn_reflns_number 20344
_diffrn_reflns_point_group_measured_fraction_full 0.998
_diffrn_reflns_point_group_measured_fraction_max 0.966
_diffrn_reflns_theta_full 67.684
_diffrn_reflns_theta_max 74.074
_diffrn_reflns_theta_min 3.890
_diffrn_source 'micro-focus sealed X-ray tube'
_diffrn_source_type 'SuperNova (Cu) X-ray Source'
_exptl_absorpt_coefficient_mu 3.525
_exptl_absorpt_correction_T_max 1.00000
_exptl_absorpt_correction_T_min 0.66219
_exptl_absorpt_correction_type multi-scan
_exptl_absorpt_process_details
;
CrysAlisPro 1.171.38.43f (Rigaku Oxford Diffraction, 2015)
Empirical absorption correction using spherical harmonics,
 implemented in SCALE3 ABSPACK scaling algorithm.
;
_exptl_crystal_colour colourless
_exptl_crystal_colour_primary colourless
_exptl_crystal_density_diffrn 1.584
_exptl_crystal_density_method 'not measured'
_exptl_crystal_description block
_exptl_crystal_F_000 1436
_exptl_crystal_size_max 0.25
_exptl_crystal_size_mid 0.2
_exptl_crystal_size_min 0.1
_refine_diff_density_max 1.903
_refine_diff_density_min -0.906
_refine_diff_density_rms 0.118
_refine_ls_extinction_method none
_refine_ls_goodness_of_fit_ref 1.107
_refine_ls_hydrogen_treatment mixed
_refine_ls_matrix_type full
_refine_ls_number_parameters 837
_refine_ls_number_reflns 11462
_refine_ls_number_restraints 4
_refine_ls_restrained_S_all 1.107
_refine_ls_R_factor_all 0.0698
_refine_ls_R_factor_gt 0.0591
_refine_ls_shift/su_max 0.000
_refine_ls_shift/su_mean 0.000
_refine_ls_structure_factor_coef Fsqd
_refine_ls_weighting_details 'w=1/[\s^2^(Fo^2^)+(0.0768P)^2^+6.7870P] where P=(Fo^2^+2Fc^2^)/3'
_refine_ls_weighting_scheme calc
_refine_ls_wR_factor_gt 0.1606
_refine_ls_wR_factor_ref 0.1706
_reflns_Friedel_coverage 0.000
_reflns_number_gt 9791
_reflns_number_total 11462
_reflns_threshold_expression 'I > 2\s(I)'
_cod_data_source_file d0ce00177e2.cif
_cod_data_source_block complex-1
_cod_database_code 7239979
_shelx_shelxl_version_number 2018/3
_chemical_oxdiff_formula 'Zn C H O N S'
_shelx_space_group_comment
;
The symmetry employed for this shelxl refinement is uniquely defined
by the following loop, which should always be used as a source of
symmetry information in preference to the above space-group names.
They are only intended as comments.
;
_shelx_estimated_absorpt_t_max 0.719
_shelx_estimated_absorpt_t_min 0.473
_reflns_odcompleteness_completeness 99.85
_reflns_odcompleteness_iscentric 1
_reflns_odcompleteness_theta 66.97
_olex2_refinement_description
;
1. Fixed Uiso
 At 1.2 times of:
  All C(H) groups
 At 1.5 times of:
  All C(H,H,H) groups, All C(H,H,H,H,H) groups, All O(H) groups, All O(H,H)
  groups
2. Restrained distances
 S3A-C47A
 1.79 with sigma of 0.02
 S3A-C48A
 1.79 with sigma of 0.02
 C51A-S5A
 1.79 with sigma of 0.02
 S5A-C52A
 1.79 with sigma of 0.02
3. Uiso/Uaniso restraints and constraints
Uanis(C47A) = Uanis(C47)
Uanis(C48A) = Uanis(C48)
Uanis(O19A) = Uanis(O19)
Uanis(C51A) = Uanis(C51)
Uanis(C52) = Uanis(C52A)
Uanis(S5A) = Uanis(S5)
Uanis(O21) = Uanis(O21A)
4. Others
 Sof(S3A)=Sof(O19A)=Sof(C47A)=Sof(H47D)=Sof(H47E)=Sof(H47F)=Sof(C48A)=
 Sof(H48D)=Sof(H48E)=Sof(H48F)=1-FVAR(1)
 Sof(S3)=Sof(O19)=Sof(C47)=Sof(H47A)=Sof(H47B)=Sof(H47C)=Sof(C48)=Sof(H48A)=
 Sof(H48B)=Sof(H48C)=FVAR(1)
 Sof(S5A)=Sof(O21A)=Sof(C51A)=Sof(H51D)=Sof(H51E)=Sof(H51F)=Sof(C52A)=
 Sof(H52D)=Sof(H52E)=Sof(H52F)=1-FVAR(2)
 Sof(S5)=Sof(O21)=Sof(C51)=Sof(H51A)=Sof(H51B)=Sof(H51C)=Sof(C52)=Sof(H52A)=
 Sof(H52B)=Sof(H52C)=FVAR(2)
5.a Rotating group:
 O16(H16A,H16B)
5.b Aromatic/amide H refined with riding coordinates:
 C4(H4), C5(H5), C7(H7), C13(H13A), C14(H14), C18(H18), C19(H19), C21(H21),
 C27(H27), C28(H28), C32(H32), C33(H33), C35(H35), C41(H41), C42(H42)
5.c Idealised Me refined as rotating group:
 C43(H43A,H43B,H43C), C44(H44A,H44B,H44C), C45(H45A,H45B,H45C), C46(H46A,H46B,
 H46C), C47(H47A,H47B,H47C), C48(H48A,H48B,H48C), C47A(H47D,H47E,H47F),
 C48A(H48D,H48E,H48F), C49(H49A,H49B,H49C), C50(H50A,H50B,H50C), C53(H53A,H53B,
 H53C), C54(H54A,H54B,H54C), C51(H51A,H51B,H51C), C52(H52A,H52B,H52C),
 C51A(H51D,H51E,H51F), C52A(H52D,H52E,H52F)
5.d Idealised tetrahedral OH refined as rotating group:
 O8(H8)
;
_olex2_submission_special_instructions 'No special instructions were received'
_oxdiff_exptl_absorpt_empirical_details
;
Empirical correction (ABSPACK) includes:
- Absorption correction using spherical harmonics
- Frame scaling
;
_oxdiff_exptl_absorpt_empirical_full_max 1.629
_oxdiff_exptl_absorpt_empirical_full_min 0.685

loop_
_space_group_symop_operation_xyz
'x, y, z'
'-x, -y, -z'

loop_
_atom_site_label
_atom_site_type_symbol
_atom_site_fract_x
_atom_site_fract_y
_atom_site_fract_z
_atom_site_U_iso_or_equiv
_atom_site_adp_type
_atom_site_occupancy
_atom_site_site_symmetry_order
_atom_site_calc_flag
_atom_site_refinement_flags_posn
_atom_site_refinement_flags_adp
_atom_site_refinement_flags_occupancy
_atom_site_disorder_assembly
_atom_site_disorder_group
Zn1 Zn 0.27097(4) 0.36388(4) 0.12137(2) 0.01814(13) Uani 1 1 d . . . . .
O1 O 0.2780(3) 0.2255(2) 0.16213(12) 0.0214(5) Uani 1 1 d . . . . .
O2 O 0.4228(3) 0.0982(2) 0.07190(13) 0.0284(6) Uani 1 1 d . . . . .
O3 O 0.4790(3) -0.1156(2) 0.06607(13) 0.0300(6) Uani 1 1 d . . . . .
O4 O 0.3311(3) -0.0127(3) 0.37371(13) 0.0258(6) Uani 1 1 d . . . . .
O5 O 0.0369(3) -0.0225(3) 0.29539(13) 0.0274(6) Uani 1 1 d . . . . .
O6 O 0.1006(3) 0.4832(2) 0.11741(13) 0.0257(6) Uani 1 1 d . . . . .
O7 O 0.0823(3) 0.5007(3) 0.22489(14) 0.0290(6) Uani 1 1 d . . . . .
O8 O -0.0898(3) 0.6151(3) 0.07568(13) 0.0273(6) Uani 1 1 d . . . . .
H8 H -0.017559 0.563733 0.072568 0.041 Uiso 1 1 calc GR . . . .
O9 O -0.3214(3) 1.0008(3) 0.29919(14) 0.0321(7) Uani 1 1 d . . . . .
O10 O -0.3815(3) 0.6974(2) 0.37244(13) 0.0253(6) Uani 1 1 d . . . . .
O11 O 0.3703(3) 0.4086(2) 0.15818(13) 0.0233(5) Uani 1 1 d . . . . .
O12 O 0.4420(3) 0.4721(3) 0.06515(13) 0.0251(6) Uani 1 1 d . . . . .
O13 O 0.6266(3) 0.5091(2) 0.05295(12) 0.0223(5) Uani 1 1 d . . . . .
O14 O 0.7006(3) 0.3185(2) 0.30609(13) 0.0274(6) Uani 1 1 d . . . . .
O15 O 0.3545(3) 0.6835(2) 0.35147(13) 0.0248(6) Uani 1 1 d . . . . .
O16 O 0.3380(3) 0.3232(2) 0.02081(12) 0.0221(5) Uani 1 1 d . . . . .
H16A H 0.405861 0.255315 0.009228 0.033 Uiso 1 1 d GR . . . .
H16B H 0.355753 0.375205 0.002568 0.033 Uiso 1 1 d GR . . . .
N1 N 0.1893(3) -0.0288(3) 0.33427(14) 0.0177(6) Uani 1 1 d . . . . .
N2 N -0.3527(3) 0.8501(3) 0.33575(15) 0.0194(6) Uani 1 1 d . . . . .
N3 N 0.5361(3) 0.5060(3) 0.32803(14) 0.0188(6) Uani 1 1 d . . . . .
C1 C 0.3504(4) 0.1219(3) 0.13111(17) 0.0204(7) Uani 1 1 d . . . . .
C2 C 0.3466(3) 0.0228(3) 0.16700(17) 0.0184(7) Uani 1 1 d . . . . .
C3 C 0.4106(4) -0.0918(3) 0.13201(17) 0.0214(7) Uani 1 1 d . . . . .
C4 C 0.4038(4) -0.1833(3) 0.16431(18) 0.0242(8) Uani 1 1 d . . . . .
H4 H 0.446554 -0.258709 0.141043 0.029 Uiso 1 1 calc R . . . .
C5 C 0.3334(4) -0.1625(3) 0.23127(18) 0.0226(7) Uani 1 1 d . . . . .
H5 H 0.329544 -0.223971 0.252995 0.027 Uiso 1 1 calc R . . . .
C6 C 0.2688(3) -0.0496(3) 0.26570(17) 0.0189(7) Uani 1 1 d . . . . .
C7 C 0.2754(3) 0.0428(3) 0.23467(17) 0.0191(7) Uani 1 1 d . . . . .
H7 H 0.232893 0.117654 0.258556 0.023 Uiso 1 1 calc R . . . .
C8 C 0.2314(3) -0.0127(3) 0.38605(17) 0.0186(7) Uani 1 1 d . . . . .
C9 C 0.1497(3) 0.0002(3) 0.45561(17) 0.0174(6) Uani 1 1 d . . . . .
C10 C 0.0365(3) -0.0031(3) 0.46686(17) 0.0169(6) Uani 1 1 d . . . . .
C11 C -0.0060(3) -0.0107(3) 0.41298(17) 0.0179(7) Uani 1 1 d . . . . .
C12 C 0.0718(3) -0.0195(3) 0.34322(17) 0.0190(7) Uani 1 1 d . . . . .
C13 C -0.1164(4) -0.0153(3) 0.42497(18) 0.0203(7) Uani 1 1 d . . . . .
H13A H -0.143686 -0.021347 0.389419 0.024 Uiso 1 1 calc R . . . .
C14 C -0.1875(3) -0.0108(3) 0.49073(18) 0.0197(7) Uani 1 1 d . . . . .
H14 H -0.260962 -0.015043 0.498239 0.024 Uiso 1 1 calc R . . . .
C15 C 0.0371(4) 0.5343(3) 0.17867(19) 0.0226(7) Uani 1 1 d . . . . .
C16 C -0.0939(3) 0.6346(3) 0.19056(18) 0.0203(7) Uani 1 1 d . . . . .
C17 C -0.1512(4) 0.6695(3) 0.13971(18) 0.0220(7) Uani 1 1 d . . . . .
C18 C -0.2756(4) 0.7607(3) 0.15465(18) 0.0229(7) Uani 1 1 d . . . . .
H18 H -0.313130 0.782754 0.120963 0.027 Uiso 1 1 calc R . . . .
C19 C -0.3441(4) 0.8192(3) 0.21923(19) 0.0218(7) Uani 1 1 d . . . . .
H19 H -0.427733 0.878853 0.229266 0.026 Uiso 1 1 calc R . . . .
C20 C -0.2855(4) 0.7869(3) 0.26868(18) 0.0201(7) Uani 1 1 d . . . . .
C21 C -0.1633(4) 0.6959(3) 0.25523(18) 0.0212(7) Uani 1 1 d . . . . .
H21 H -0.126637 0.674911 0.289285 0.025 Uiso 1 1 calc R . . . .
C22 C -0.3942(3) 0.7927(3) 0.38581(18) 0.0195(7) Uani 1 1 d . . . . .
C23 C -0.4541(3) 0.8563(3) 0.45491(18) 0.0196(7) Uani 1 1 d . . . . .
C24 C -0.4702(3) 0.9696(3) 0.46707(18) 0.0186(7) Uani 1 1 d . . . . .
C25 C -0.4272(3) 1.0234(3) 0.41464(18) 0.0196(7) Uani 1 1 d . . . . .
C26 C -0.3628(4) 0.9599(3) 0.34544(18) 0.0229(7) Uani 1 1 d . . . . .
C27 C -0.4436(4) 1.1339(3) 0.42746(18) 0.0225(7) Uani 1 1 d . . . . .
H27 H -0.413964 1.168282 0.392843 0.027 Uiso 1 1 calc R . . . .
C28 C -0.5051(4) 1.1946(3) 0.49282(19) 0.0220(7) Uani 1 1 d . . . . .
H28 H -0.518354 1.270184 0.500793 0.026 Uiso 1 1 calc R . . . .
C29 C 0.4359(3) 0.4514(3) 0.12409(18) 0.0196(7) Uani 1 1 d . . . . .
C30 C 0.5104(3) 0.4790(3) 0.15756(17) 0.0181(7) Uani 1 1 d . . . . .
C31 C 0.6032(3) 0.5047(3) 0.11997(17) 0.0179(7) Uani 1 1 d . . . . .
C32 C 0.6734(4) 0.5297(3) 0.15049(17) 0.0199(7) Uani 1 1 d . . . . .
H32 H 0.736744 0.544044 0.124889 0.024 Uiso 1 1 calc R . . . .
C33 C 0.6486(4) 0.5332(3) 0.21946(18) 0.0204(7) Uani 1 1 d . . . . .
H33 H 0.693130 0.552558 0.240419 0.025 Uiso 1 1 calc R . . . .
C34 C 0.5566(4) 0.5074(3) 0.25677(17) 0.0196(7) Uani 1 1 d . . . . .
C35 C 0.4889(3) 0.4794(3) 0.22674(17) 0.0195(7) Uani 1 1 d . . . . .
H35 H 0.428999 0.460783 0.252313 0.023 Uiso 1 1 calc R . . . .
C36 C 0.6186(3) 0.4022(3) 0.34754(18) 0.0193(7) Uani 1 1 d . . . . .
C37 C 0.6037(3) 0.4011(3) 0.41958(17) 0.0180(7) Uani 1 1 d . . . . .
C38 C 0.5055(3) 0.5001(3) 0.46557(17) 0.0170(6) Uani 1 1 d . . . . .
C39 C 0.4176(4) 0.5995(3) 0.44441(17) 0.0184(7) Uani 1 1 d . . . . .
C40 C 0.4299(4) 0.6023(3) 0.37181(17) 0.0197(7) Uani 1 1 d . . . . .
C41 C 0.3226(3) 0.6952(3) 0.48994(18) 0.0198(7) Uani 1 1 d . . . . .
H41 H 0.265033 0.760221 0.475506 0.024 Uiso 1 1 calc R . . . .
C42 C 0.6880(4) 0.3047(3) 0.44166(18) 0.0206(7) Uani 1 1 d . . . . .
H42 H 0.752093 0.239388 0.411169 0.025 Uiso 1 1 calc R . . . .
Zn2 Zn 1.000000 0.000000 0.000000 0.02079(16) Uani 1 2 d S T P . .
S1 S 0.78510(9) 0.04296(8) 0.13775(5) 0.0253(2) Uani 1 1 d . . . . .
S2 S 1.13855(12) -0.24794(10) 0.06941(6) 0.0367(2) Uani 1 1 d . . . . .
O17 O 0.8204(3) 0.0819(3) 0.06983(14) 0.0330(7) Uani 1 1 d . . . . .
O18 O 1.0384(3) -0.1554(3) 0.04288(16) 0.0336(7) Uani 1 1 d . . . . .
C43 C 0.6168(5) 0.1165(6) 0.1638(3) 0.0556(16) Uani 1 1 d . . . . .
H43A H 0.584026 0.200025 0.168858 0.083 Uiso 1 1 calc GR . . . .
H43B H 0.586340 0.093725 0.205801 0.083 Uiso 1 1 calc GR . . . .
H43C H 0.589392 0.095272 0.130843 0.083 Uiso 1 1 calc GR . . . .
C44 C 0.8042(8) 0.1262(6) 0.1944(2) 0.0611(19) Uani 1 1 d . . . . .
H44A H 0.892288 0.101162 0.184563 0.092 Uiso 1 1 calc GR . . . .
H44B H 0.771586 0.114209 0.239319 0.092 Uiso 1 1 calc GR . . . .
H44C H 0.758991 0.208171 0.189945 0.092 Uiso 1 1 calc GR . . . .
C45 C 1.1013(7) -0.1967(8) 0.1547(3) 0.0646(19) Uani 1 1 d . . . . .
H45A H 1.109159 -0.127627 0.157327 0.097 Uiso 1 1 calc GR . . . .
H45B H 1.158381 -0.256923 0.174284 0.097 Uiso 1 1 calc GR . . . .
H45C H 1.016147 -0.177839 0.178531 0.097 Uiso 1 1 calc GR . . . .
C46 C 1.2813(5) -0.2413(4) 0.0366(2) 0.0384(10) Uani 1 1 d . . . . .
H46A H 1.307683 -0.253833 -0.011358 0.058 Uiso 1 1 calc GR . . . .
H46B H 1.346151 -0.301192 0.052251 0.058 Uiso 1 1 calc GR . . . .
H46C H 1.266624 -0.165409 0.051364 0.058 Uiso 1 1 calc GR . . . .
S3 S 1.11304(11) 0.13341(10) 0.07652(5) 0.0256(3) Uani 0.876(3) 1 d . . . A 1
O19 O 1.0697(3) 0.0462(3) 0.06853(15) 0.0253(7) Uani 0.876(3) 1 d . . . A 1
C47 C 1.2107(5) 0.1313(5) -0.0040(3) 0.0348(11) Uani 0.876(3) 1 d . . . A 1
H47A H 1.287176 0.056575 -0.016895 0.052 Uiso 0.876(3) 1 calc GR . . A 1
H47B H 1.231082 0.192820 -0.002434 0.052 Uiso 0.876(3) 1 calc GR . . A 1
H47C H 1.166532 0.143401 -0.036055 0.052 Uiso 0.876(3) 1 calc GR . . A 1
C48 C 0.9822(5) 0.2774(4) 0.0835(3) 0.0346(11) Uani 0.876(3) 1 d . . . A 1
H48A H 0.957049 0.285123 0.043986 0.052 Uiso 0.876(3) 1 calc GR . . A 1
H48B H 1.006376 0.335110 0.088434 0.052 Uiso 0.876(3) 1 calc GR . . A 1
H48C H 0.912797 0.289179 0.121878 0.052 Uiso 0.876(3) 1 calc GR . . A 1
S3A S 1.0718(9) 0.1942(7) 0.0096(4) 0.032(2) Uani 0.124(3) 1 d D . . A 2
O19A O 0.985(2) 0.1432(19) 0.0446(11) 0.0253(7) Uani 0.124(3) 1 d . . . A 2
C47A C 1.213(3) 0.108(3) 0.031(2) 0.0348(11) Uani 0.124(3) 1 d D . . A 2
H47D H 1.230025 0.159208 0.053196 0.052 Uiso 0.124(3) 1 calc GR . . A 2
H47E H 1.282216 0.065199 -0.008788 0.052 Uiso 0.124(3) 1 calc GR . . A 2
H47F H 1.202425 0.054131 0.060408 0.052 Uiso 0.124(3) 1 calc GR . . A 2
C48A C 1.009(4) 0.326(2) 0.0643(17) 0.0346(11) Uani 0.124(3) 1 d D . . A 2
H48D H 0.980564 0.313901 0.109699 0.052 Uiso 0.124(3) 1 calc GR . . A 2
H48E H 0.938966 0.388710 0.053150 0.052 Uiso 0.124(3) 1 calc GR . . A 2
H48F H 1.073267 0.347260 0.059386 0.052 Uiso 0.124(3) 1 calc GR . . A 2
S4 S 0.99126(10) 0.34878(9) 0.60270(5) 0.0302(2) Uani 1 1 d . . . . .
O20 O 1.1236(3) 0.2517(3) 0.59429(16) 0.0386(7) Uani 1 1 d . . . . .
C49 C 0.9338(4) 0.3113(4) 0.5431(2) 0.0286(8) Uani 1 1 d . . . . .
H49A H 0.987068 0.303406 0.498590 0.043 Uiso 1 1 calc GR . . . .
H49B H 0.848955 0.372253 0.548067 0.043 Uiso 1 1 calc GR . . . .
H49C H 0.934808 0.238219 0.550842 0.043 Uiso 1 1 calc GR . . . .
C50 C 0.8897(5) 0.3304(4) 0.6763(2) 0.0343(9) Uani 1 1 d . . . . .
H50A H 0.914571 0.248562 0.676356 0.051 Uiso 1 1 calc GR . . . .
H50B H 0.803768 0.374077 0.676059 0.051 Uiso 1 1 calc GR . . . .
H50C H 0.896847 0.358952 0.715530 0.051 Uiso 1 1 calc GR . . . .
S6 S 0.05450(10) 0.70021(10) 0.65137(5) 0.0323(2) Uani 1 1 d . . . . .
O22 O -0.0685(3) 0.7600(3) 0.63656(16) 0.0362(7) Uani 1 1 d . . . . .
C53 C 0.1148(5) 0.5450(4) 0.6348(3) 0.0437(11) Uani 1 1 d . . . . .
H53A H 0.054347 0.524927 0.661994 0.066 Uiso 1 1 calc GR . . . .
H53B H 0.192617 0.502915 0.645149 0.066 Uiso 1 1 calc GR . . . .
H53C H 0.129651 0.524184 0.588464 0.066 Uiso 1 1 calc GR . . . .
C54 C 0.0200(5) 0.7101(5) 0.7405(2) 0.0370(10) Uani 1 1 d . . . . .
H54A H -0.010022 0.789280 0.758631 0.055 Uiso 1 1 calc GR . . . .
H54B H 0.095221 0.657584 0.751249 0.055 Uiso 1 1 calc GR . . . .
H54C H -0.043829 0.688634 0.759269 0.055 Uiso 1 1 calc GR . . . .
H3 H 0.473(7) -0.040(6) 0.055(3) 0.055 Uiso 1 1 d R . . . .
H13 H 0.567(7) 0.501(6) 0.038(3) 0.055 Uiso 1 1 d R . . . .
S5 S 0.65328(13) 0.68452(12) 0.63183(7) 0.0296(3) Uani 0.752(2) 1 d . . . B 1
O21 O 0.6612(7) 0.5695(7) 0.6162(5) 0.0435(19) Uani 0.752(2) 1 d . . . B 1
C51 C 0.773(2) 0.6884(19) 0.5631(7) 0.038(3) Uani 0.752(2) 1 d . . . B 1
H51A H 0.851377 0.615766 0.555577 0.057 Uiso 0.752(2) 1 calc GR . . B 1
H51B H 0.784981 0.752632 0.573474 0.057 Uiso 0.752(2) 1 calc GR . . B 1
H51C H 0.747952 0.698918 0.523579 0.057 Uiso 0.752(2) 1 calc GR . . B 1
C52 C 0.7222(8) 0.6717(7) 0.6961(3) 0.0384(14) Uani 0.752(2) 1 d . . . B 1
H52A H 0.667591 0.669048 0.737580 0.058 Uiso 0.752(2) 1 calc GR . . B 1
H52B H 0.733698 0.738236 0.700355 0.058 Uiso 0.752(2) 1 calc GR . . B 1
H52C H 0.802633 0.600746 0.684982 0.058 Uiso 0.752(2) 1 calc GR . . B 1
S5A S 0.7313(4) 0.6150(4) 0.6265(2) 0.0296(3) Uani 0.248(2) 1 d D . . B 2
O21A O 0.626(3) 0.603(3) 0.615(2) 0.0435(19) Uani 0.248(2) 1 d . . . B 2
C51A C 0.781(8) 0.699(7) 0.570(3) 0.038(3) Uani 0.248(2) 1 d D . . B 2
H51D H 0.795662 0.670860 0.524622 0.057 Uiso 0.248(2) 1 calc GR . . B 2
H51E H 0.858182 0.691204 0.573709 0.057 Uiso 0.248(2) 1 calc GR . . B 2
H51F H 0.716942 0.780575 0.580023 0.057 Uiso 0.248(2) 1 calc GR . . B 2
C52A C 0.658(2) 0.7325(17) 0.6933(8) 0.0384(14) Uani 0.248(2) 1 d D . . B 2
H52D H 0.593017 0.801219 0.682515 0.058 Uiso 0.248(2) 1 calc GR . . B 2
H52E H 0.720030 0.749574 0.699498 0.058 Uiso 0.248(2) 1 calc GR . . B 2
H52F H 0.621147 0.709861 0.733632 0.058 Uiso 0.248(2) 1 calc GR . . B 2

loop_
_atom_site_aniso_label
_atom_site_aniso_U_11
_atom_site_aniso_U_22
_atom_site_aniso_U_33
_atom_site_aniso_U_23
_atom_site_aniso_U_13
_atom_site_aniso_U_12
Zn1 0.0213(2) 0.0217(2) 0.0143(2) 0.00373(17) -0.00602(18) -0.0127(2)
O1 0.0250(13) 0.0221(12) 0.0159(12) 0.0015(9) -0.0021(10) -0.0130(11)
O2 0.0324(15) 0.0243(13) 0.0173(13) 0.0058(10) 0.0021(11) -0.0113(12)
O3 0.0377(16) 0.0209(13) 0.0139(12) 0.0014(10) 0.0049(11) -0.0083(12)
O4 0.0248(14) 0.0388(15) 0.0168(12) 0.0058(11) -0.0050(10) -0.0189(12)
O5 0.0274(14) 0.0461(16) 0.0133(12) 0.0054(11) -0.0069(10) -0.0214(13)
O6 0.0218(13) 0.0264(13) 0.0204(13) -0.0031(10) -0.0005(10) -0.0084(11)
O7 0.0240(14) 0.0309(14) 0.0243(14) -0.0005(11) -0.0083(11) -0.0072(12)
O8 0.0268(14) 0.0317(14) 0.0146(12) -0.0026(10) -0.0042(10) -0.0089(12)
O9 0.0462(18) 0.0319(14) 0.0185(13) 0.0001(11) -0.0003(12) -0.0248(14)
O10 0.0291(14) 0.0242(13) 0.0216(13) -0.0006(10) -0.0049(11) -0.0139(11)
O11 0.0298(14) 0.0338(14) 0.0173(12) 0.0063(10) -0.0094(11) -0.0229(12)
O12 0.0361(15) 0.0372(15) 0.0139(12) 0.0090(10) -0.0118(11) -0.0252(13)
O13 0.0305(14) 0.0320(14) 0.0115(11) 0.0049(10) -0.0068(10) -0.0209(12)
O14 0.0317(15) 0.0270(13) 0.0157(12) 0.0002(10) -0.0077(11) -0.0084(12)
O15 0.0282(14) 0.0271(13) 0.0173(12) 0.0060(10) -0.0101(11) -0.0108(11)
O16 0.0257(13) 0.0206(12) 0.0168(12) 0.0016(9) -0.0032(10) -0.0108(11)
N1 0.0198(14) 0.0224(14) 0.0108(13) 0.0025(10) -0.0027(11) -0.0114(12)
N2 0.0182(14) 0.0213(14) 0.0155(14) -0.0002(11) -0.0035(11) -0.0082(12)
N3 0.0241(15) 0.0232(14) 0.0107(13) 0.0037(11) -0.0067(11) -0.0123(13)
C1 0.0222(17) 0.0244(17) 0.0136(16) 0.0050(13) -0.0055(13) -0.0110(14)
C2 0.0184(16) 0.0197(16) 0.0156(16) 0.0029(13) -0.0041(13) -0.0091(14)
C3 0.0217(17) 0.0236(17) 0.0112(15) 0.0012(13) -0.0008(13) -0.0078(14)
C4 0.0263(19) 0.0193(16) 0.0167(17) 0.0024(13) -0.0033(14) -0.0054(15)
C5 0.0265(18) 0.0210(17) 0.0160(16) 0.0065(13) -0.0052(14) -0.0095(15)
C6 0.0185(16) 0.0235(17) 0.0121(15) 0.0033(13) -0.0030(13) -0.0093(14)
C7 0.0213(17) 0.0207(16) 0.0150(16) 0.0030(13) -0.0056(13) -0.0102(14)
C8 0.0206(17) 0.0216(16) 0.0142(16) 0.0030(12) -0.0042(13) -0.0115(14)
C9 0.0186(16) 0.0182(15) 0.0141(15) 0.0019(12) -0.0031(13) -0.0092(13)
C10 0.0193(16) 0.0152(15) 0.0155(17) 0.0021(11) -0.0054(14) -0.0081(13)
C11 0.0203(17) 0.0190(15) 0.0142(16) 0.0027(12) -0.0049(13) -0.0098(13)
C12 0.0212(17) 0.0201(16) 0.0149(16) 0.0029(12) -0.0049(13) -0.0099(14)
C13 0.0220(17) 0.0234(17) 0.0152(16) 0.0024(13) -0.0066(14) -0.0105(14)
C14 0.0197(17) 0.0223(16) 0.0165(16) 0.0022(13) -0.0054(13) -0.0102(14)
C15 0.0236(18) 0.0232(17) 0.0218(17) -0.0004(14) -0.0043(14) -0.0137(15)
C16 0.0207(17) 0.0225(17) 0.0185(17) 0.0021(13) -0.0042(14) -0.0123(15)
C17 0.0258(18) 0.0269(18) 0.0161(16) 0.0015(13) -0.0032(14) -0.0170(15)
C18 0.0267(19) 0.0264(18) 0.0181(17) 0.0038(14) -0.0092(15) -0.0140(15)
C19 0.0222(18) 0.0217(16) 0.0203(17) 0.0019(13) -0.0064(14) -0.0101(14)
C20 0.0210(17) 0.0219(16) 0.0164(16) 0.0002(13) -0.0030(14) -0.0112(14)
C21 0.0217(18) 0.0251(17) 0.0168(16) 0.0009(13) -0.0049(14) -0.0120(15)
C22 0.0202(17) 0.0206(16) 0.0192(17) 0.0021(13) -0.0075(14) -0.0105(14)
C23 0.0173(16) 0.0225(17) 0.0177(16) 0.0010(13) -0.0064(13) -0.0084(14)
C24 0.0167(16) 0.0211(16) 0.0187(17) 0.0028(14) -0.0077(13) -0.0087(13)
C25 0.0201(17) 0.0218(16) 0.0170(16) 0.0013(13) -0.0057(13) -0.0105(14)
C26 0.0248(18) 0.0245(17) 0.0183(17) 0.0024(14) -0.0060(14) -0.0117(15)
C27 0.0246(18) 0.0257(18) 0.0187(17) 0.0048(14) -0.0049(14) -0.0147(15)
C28 0.0233(18) 0.0207(16) 0.0235(18) 0.0010(14) -0.0063(14) -0.0124(14)
C29 0.0217(17) 0.0204(16) 0.0165(16) 0.0026(13) -0.0080(14) -0.0092(14)
C30 0.0212(17) 0.0217(16) 0.0149(16) 0.0021(12) -0.0074(13) -0.0123(14)
C31 0.0235(17) 0.0174(15) 0.0118(15) 0.0023(12) -0.0049(13) -0.0097(14)
C32 0.0242(18) 0.0252(17) 0.0153(16) 0.0051(13) -0.0071(13) -0.0157(15)
C33 0.0262(18) 0.0251(17) 0.0174(16) 0.0052(13) -0.0117(14) -0.0156(15)
C34 0.0267(18) 0.0224(16) 0.0130(16) 0.0036(12) -0.0085(14) -0.0133(15)
C35 0.0222(17) 0.0233(16) 0.0153(16) 0.0045(13) -0.0062(13) -0.0128(14)
C36 0.0207(17) 0.0231(17) 0.0169(16) 0.0038(13) -0.0074(13) -0.0123(14)
C37 0.0219(17) 0.0202(16) 0.0152(16) 0.0035(12) -0.0068(13) -0.0124(14)
C38 0.0208(17) 0.0214(16) 0.0148(17) 0.0041(12) -0.0068(13) -0.0144(14)
C39 0.0245(17) 0.0217(16) 0.0133(15) 0.0042(12) -0.0082(13) -0.0135(14)
C40 0.0244(18) 0.0231(17) 0.0150(16) 0.0045(13) -0.0088(14) -0.0130(15)
C41 0.0224(17) 0.0207(16) 0.0196(17) 0.0069(13) -0.0104(14) -0.0111(14)
C42 0.0233(18) 0.0208(16) 0.0167(16) 0.0023(13) -0.0058(14) -0.0103(14)
Zn2 0.0243(4) 0.0225(3) 0.0163(3) 0.0026(2) -0.0063(3) -0.0121(3)
S1 0.0262(5) 0.0274(4) 0.0201(4) 0.0020(3) -0.0044(3) -0.0130(4)
S2 0.0422(6) 0.0347(5) 0.0349(5) 0.0119(4) -0.0202(5) -0.0162(5)
O17 0.0285(15) 0.0384(16) 0.0196(13) 0.0052(11) -0.0027(11) -0.0098(13)
O18 0.0369(17) 0.0324(15) 0.0323(15) 0.0061(12) -0.0114(13) -0.0174(13)
C43 0.028(2) 0.067(4) 0.043(3) 0.022(3) -0.002(2) -0.008(2)
C44 0.104(5) 0.084(4) 0.020(2) -0.004(2) 0.001(3) -0.076(4)
C45 0.072(4) 0.121(6) 0.032(3) 0.024(3) -0.024(3) -0.068(4)
C46 0.038(2) 0.033(2) 0.037(2) 0.0073(18) -0.014(2) -0.0118(19)
S3 0.0321(6) 0.0285(5) 0.0228(5) 0.0046(4) -0.0126(4) -0.0178(5)
O19 0.0358(17) 0.0271(15) 0.0205(14) 0.0037(11) -0.0114(13) -0.0197(14)
C47 0.039(3) 0.048(3) 0.029(3) 0.008(2) -0.010(2) -0.030(2)
C48 0.042(3) 0.031(2) 0.034(3) 0.002(2) -0.016(2) -0.019(2)
S3A 0.048(5) 0.035(4) 0.024(4) 0.003(3) -0.007(3) -0.030(4)
O19A 0.0358(17) 0.0271(15) 0.0205(14) 0.0037(11) -0.0114(13) -0.0197(14)
C47A 0.039(3) 0.048(3) 0.029(3) 0.008(2) -0.010(2) -0.030(2)
C48A 0.042(3) 0.031(2) 0.034(3) 0.002(2) -0.016(2) -0.019(2)
S4 0.0378(5) 0.0359(5) 0.0265(5) 0.0055(4) -0.0125(4) -0.0241(5)
O20 0.0366(17) 0.056(2) 0.0302(16) 0.0080(14) -0.0131(13) -0.0269(16)
C49 0.031(2) 0.034(2) 0.0241(19) 0.0048(15) -0.0123(16) -0.0167(17)
C50 0.042(2) 0.040(2) 0.025(2) -0.0003(17) -0.0077(18) -0.024(2)
S6 0.0306(5) 0.0363(5) 0.0274(5) 0.0039(4) -0.0059(4) -0.0162(4)
O22 0.0386(17) 0.0353(16) 0.0306(16) 0.0050(12) -0.0145(13) -0.0132(14)
C53 0.041(3) 0.033(2) 0.047(3) 0.005(2) -0.013(2) -0.011(2)
C54 0.034(2) 0.052(3) 0.024(2) 0.0075(18) -0.0096(17) -0.020(2)
S5 0.0283(6) 0.0364(7) 0.0243(6) 0.0090(5) -0.0109(5) -0.0150(5)
O21 0.050(5) 0.060(6) 0.0335(19) -0.001(4) -0.006(4) -0.041(4)
C51 0.047(5) 0.066(5) 0.022(4) 0.012(4) -0.016(3) -0.043(3)
C52 0.060(5) 0.057(4) 0.021(2) 0.014(3) -0.018(3) -0.043(4)
S5A 0.0283(6) 0.0364(7) 0.0243(6) 0.0090(5) -0.0109(5) -0.0150(5)
O21A 0.050(5) 0.060(6) 0.0335(19) -0.001(4) -0.006(4) -0.041(4)
C51A 0.047(5) 0.066(5) 0.022(4) 0.012(4) -0.016(3) -0.043(3)
C52A 0.060(5) 0.057(4) 0.021(2) 0.014(3) -0.018(3) -0.043(4)

loop_
_atom_type_symbol
_atom_type_description
_atom_type_scat_dispersion_real
_atom_type_scat_dispersion_imag
_atom_type_scat_source
C C 0.0181 0.0091 'International Tables Vol C Tables 4.2.6.8 and 6.1.1.4'
H H 0.0000 0.0000 'International Tables Vol C Tables 4.2.6.8 and 6.1.1.4'
N N 0.0311 0.0180 'International Tables Vol C Tables 4.2.6.8 and 6.1.1.4'
O O 0.0492 0.0322 'International Tables Vol C Tables 4.2.6.8 and 6.1.1.4'
S S 0.3331 0.5567 'International Tables Vol C Tables 4.2.6.8 and 6.1.1.4'
Zn Zn -1.5491 0.6778 'International Tables Vol C Tables 4.2.6.8 and 6.1.1.4'

loop_
_geom_angle_atom_site_label_1
_geom_angle_atom_site_label_2
_geom_angle_atom_site_label_3
_geom_angle
_geom_angle_site_symmetry_1
_geom_angle_site_symmetry_3
_geom_angle_publ_flag
O1 Zn1 O6 114.75(12) . . ?
O1 Zn1 O11 105.86(11) . . ?
O1 Zn1 O16 109.24(10) . . ?
O6 Zn1 O16 91.37(11) . . ?
O11 Zn1 O6 121.30(12) . . ?
O11 Zn1 O16 113.52(11) . . ?
C1 O1 Zn1 122.2(2) . . ?
C15 O6 Zn1 104.5(2) . . ?
C29 O11 Zn1 122.2(2) . . ?
C8 N1 C6 118.7(3) . . ?
C12 N1 C6 116.3(3) . . ?
C12 N1 C8 124.9(3) . . ?
C22 N2 C20 117.6(3) . . ?
C26 N2 C20 116.4(3) . . ?
C26 N2 C22 125.8(3) . . ?
C36 N3 C34 116.2(3) . . ?
C36 N3 C40 125.1(3) . . ?
C40 N3 C34 118.4(3) . . ?
O1 C1 C2 117.6(3) . . ?
O2 C1 O1 123.9(3) . . ?
O2 C1 C2 118.5(3) . . ?
C3 C2 C1 120.0(3) . . ?
C7 C2 C1 121.0(3) . . ?
C7 C2 C3 119.0(3) . . ?
O3 C3 C2 121.4(3) . . ?
O3 C3 C4 118.2(3) . . ?
C4 C3 C2 120.3(3) . . ?
C3 C4 C5 120.1(3) . . ?
C4 C5 C6 119.8(3) . . ?
C5 C6 N1 118.6(3) . . ?
C7 C6 N1 120.3(3) . . ?
C7 C6 C5 121.0(3) . . ?
C6 C7 C2 119.7(3) . . ?
O4 C8 N1 120.8(3) . . ?
O4 C8 C9 122.9(3) . . ?
N1 C8 C9 116.3(3) . . ?
C10 C9 C8 120.4(3) . . ?
C14 C9 C8 119.8(3) 2_556 . ?
C14 C9 C10 119.7(3) 2_556 . ?
C9 C10 C10 119.5(4) . 2_556 ?
C9 C10 C11 120.8(3) . . ?
C11 C10 C10 119.6(4) . 2_556 ?
C10 C11 C12 119.7(3) . . ?
C13 C11 C10 120.0(3) . . ?
C13 C11 C12 120.3(3) . . ?
O5 C12 N1 120.8(3) . . ?
O5 C12 C11 121.9(3) . . ?
N1 C12 C11 117.2(3) . . ?
C11 C13 C14 120.2(3) . . ?
C9 C14 C13 120.9(3) 2_556 . ?
O6 C15 C16 116.7(3) . . ?
O7 C15 O6 121.7(4) . . ?
O7 C15 C16 121.6(3) . . ?
C17 C16 C15 122.9(3) . . ?
C21 C16 C15 118.6(3) . . ?
C21 C16 C17 118.6(3) . . ?
O8 C17 C16 122.1(3) . . ?
O8 C17 C18 117.8(3) . . ?
C18 C17 C16 120.0(3) . . ?
C19 C18 C17 120.8(3) . . ?
C18 C19 C20 118.8(3) . . ?
C19 C20 N2 120.0(3) . . ?
C21 C20 N2 118.6(3) . . ?
C21 C20 C19 121.3(3) . . ?
C20 C21 C16 120.4(3) . . ?
O10 C22 N2 121.0(3) . . ?
O10 C22 C23 122.8(3) . . ?
N2 C22 C23 116.2(3) . . ?
C24 C23 C22 120.2(3) . . ?
C28 C23 C22 120.0(3) 2_476 . ?
C28 C23 C24 119.8(3) 2_476 . ?
C23 C24 C24 119.7(4) . 2_476 ?
C23 C24 C25 121.2(3) . . ?
C25 C24 C24 119.1(4) . 2_476 ?
C24 C25 C26 119.7(3) . . ?
C27 C25 C24 120.4(3) . . ?
C27 C25 C26 119.9(3) . . ?
O9 C26 N2 120.9(3) . . ?
O9 C26 C25 122.3(3) . . ?
N2 C26 C25 116.8(3) . . ?
C25 C27 C28 120.1(3) . . ?
C23 C28 C27 120.8(3) 2_476 . ?
O11 C29 C30 116.9(3) . . ?
O12 C29 O11 124.6(3) . . ?
O12 C29 C30 118.4(3) . . ?
C31 C30 C29 120.3(3) . . ?
C31 C30 C35 118.9(3) . . ?
C35 C30 C29 120.8(3) . . ?
O13 C31 C30 122.0(3) . . ?
O13 C31 C32 117.2(3) . . ?
C32 C31 C30 120.8(3) . . ?
C31 C32 C33 119.8(3) . . ?
C32 C33 C34 119.4(3) . . ?
C33 C34 N3 118.7(3) . . ?
C35 C34 N3 120.0(3) . . ?
C35 C34 C33 121.2(3) . . ?
C34 C35 C30 119.9(3) . . ?
O14 C36 N3 120.6(3) . . ?
O14 C36 C37 122.2(3) . . ?
N3 C36 C37 117.1(3) . . ?
C38 C37 C36 119.8(3) . . ?
C42 C37 C36 120.0(3) . . ?
C42 C37 C38 120.2(3) . . ?
C37 C38 C38 119.4(4) . 2_666 ?
C37 C38 C39 121.4(3) . . ?
C39 C38 C38 119.2(4) . 2_666 ?
C38 C39 C40 119.9(3) . . ?
C41 C39 C38 120.6(3) . . ?
C41 C39 C40 119.6(3) . . ?
O15 C40 N3 121.6(3) . . ?
O15 C40 C39 122.3(3) . . ?
N3 C40 C39 116.0(3) . . ?
C39 C41 C42 120.2(3) . 2_666 ?
C37 C42 C41 120.4(3) . 2_666 ?
O17 Zn2 O17 180.0 . 2_755 ?
O17 Zn2 O18 88.90(12) 2_755 2_755 ?
O17 Zn2 O18 91.10(12) . 2_755 ?
O17 Zn2 O18 88.90(12) . . ?
O17 Zn2 O18 91.10(12) 2_755 . ?
O17 Zn2 O19 90.45(13) . 2_755 ?
O17 Zn2 O19 89.55(13) . . ?
O17 Zn2 O19 89.54(13) 2_755 2_755 ?
O17 Zn2 O19 90.46(13) 2_755 . ?
O18 Zn2 O18 180.0(3) . 2_755 ?
O18 Zn2 O19 88.05(12) 2_755 2_755 ?
O18 Zn2 O19 88.05(12) . . ?
O18 Zn2 O19 91.95(12) . 2_755 ?
O18 Zn2 O19 91.95(12) 2_755 . ?
O19 Zn2 O19 180.0 2_755 . ?
O19A Zn2 O17 104.8(7) 2_755 . ?
O19A Zn2 O17 75.2(7) . . ?
O19A Zn2 O18 56.3(6) 2_755 . ?
O19A Zn2 O18 123.7(6) . . ?
O19A Zn2 O19A 180.0 2_755 . ?
O17 S1 C43 104.0(2) . . ?
O17 S1 C44 105.4(2) . . ?
C44 S1 C43 98.6(4) . . ?
O18 S2 C45 107.5(3) . . ?
O18 S2 C46 108.9(2) . . ?
C45 S2 C46 98.3(3) . . ?
S1 O17 Zn2 124.76(18) . . ?
S2 O18 Zn2 139.4(2) . . ?
O19 S3 C47 106.8(2) . . ?
O19 S3 C48 107.1(2) . . ?
C47 S3 C48 98.0(3) . . ?
S3 O19 Zn2 137.57(19) . . ?
O19A S3A C47A 103.9(16) . . ?
O19A S3A C48A 102.4(17) . . ?
C47A S3A C48A 98.2(18) . . ?
S3A O19A Zn2 120.5(13) . . ?
O20 S4 C49 108.5(2) . . ?
O20 S4 C50 106.8(2) . . ?
C49 S4 C50 96.5(2) . . ?
O22 S6 C53 106.5(2) . . ?
O22 S6 C54 107.9(2) . . ?
C53 S6 C54 97.5(3) . . ?
O21 S5 C51 104.6(7) . . ?
O21 S5 C52 108.4(4) . . ?
C52 S5 C51 98.9(5) . . ?
O21A S5A C51A 114(3) . . ?
O21A S5A C52A 105.9(15) . . ?
C52A S5A C51A 91(3) . . ?

loop_
_geom_bond_atom_site_label_1
_geom_bond_atom_site_label_2
_geom_bond_distance
_geom_bond_site_symmetry_2
_geom_bond_publ_flag
Zn1 O1 1.957(3) . ?
Zn1 O6 1.993(3) . ?
Zn1 O11 1.957(3) . ?
Zn1 O16 2.021(3) . ?
O1 C1 1.269(5) . ?
O2 C1 1.260(5) . ?
O3 C3 1.361(4) . ?
O4 C8 1.218(5) . ?
O5 C12 1.219(5) . ?
O6 C15 1.301(5) . ?
O7 C15 1.235(5) . ?
O8 C17 1.359(4) . ?
O9 C26 1.209(5) . ?
O10 C22 1.207(5) . ?
O11 C29 1.269(5) . ?
O12 C29 1.252(4) . ?
O13 C31 1.362(4) . ?
O14 C36 1.215(5) . ?
O15 C40 1.209(5) . ?
N1 C6 1.449(4) . ?
N1 C8 1.405(5) . ?
N1 C12 1.395(5) . ?
N2 C20 1.448(4) . ?
N2 C22 1.405(5) . ?
N2 C26 1.395(5) . ?
N3 C34 1.449(4) . ?
N3 C36 1.400(5) . ?
N3 C40 1.403(5) . ?
C1 C2 1.498(5) . ?
C2 C3 1.411(5) . ?
C2 C7 1.404(5) . ?
C3 C4 1.388(5) . ?
C4 C5 1.388(5) . ?
C5 C6 1.388(5) . ?
C6 C7 1.386(5) . ?
C8 C9 1.492(5) . ?
C9 C10 1.412(5) . ?
C9 C14 1.381(5) 2_556 ?
C10 C10 1.416(7) 2_556 ?
C10 C11 1.412(5) . ?
C11 C12 1.489(5) . ?
C11 C13 1.384(5) . ?
C13 C14 1.405(5) . ?
C15 C16 1.494(5) . ?
C16 C17 1.409(5) . ?
C16 C21 1.401(5) . ?
C17 C18 1.394(6) . ?
C18 C19 1.388(5) . ?
C19 C20 1.391(5) . ?
C20 C21 1.377(5) . ?
C22 C23 1.486(5) . ?
C23 C24 1.414(5) . ?
C23 C28 1.376(5) 2_476 ?
C24 C24 1.416(7) 2_476 ?
C24 C25 1.414(5) . ?
C25 C26 1.486(5) . ?
C25 C27 1.379(5) . ?
C27 C28 1.407(5) . ?
C29 C30 1.499(5) . ?
C30 C31 1.401(5) . ?
C30 C35 1.403(5) . ?
C31 C32 1.392(5) . ?
C32 C33 1.392(5) . ?
C33 C34 1.392(5) . ?
C34 C35 1.379(5) . ?
C36 C37 1.475(5) . ?
C37 C38 1.411(5) . ?
C37 C42 1.381(5) . ?
C38 C38 1.417(7) 2_666 ?
C38 C39 1.412(5) . ?
C39 C40 1.493(5) . ?
C39 C41 1.375(5) . ?
C41 C42 1.408(5) 2_666 ?
Zn2 O17 2.080(3) . ?
Zn2 O17 2.080(3) 2_755 ?
Zn2 O18 2.095(3) . ?
Zn2 O18 2.095(3) 2_755 ?
Zn2 O19 2.127(3) . ?
Zn2 O19 2.127(3) 2_755 ?
Zn2 O19A 2.02(2) . ?
Zn2 O19A 2.02(2) 2_755 ?
S1 O17 1.524(3) . ?
S1 C43 1.782(5) . ?
S1 C44 1.776(5) . ?
S2 O18 1.512(3) . ?
S2 C45 1.781(6) . ?
S2 C46 1.791(5) . ?
S3 O19 1.517(3) . ?
S3 C47 1.784(5) . ?
S3 C48 1.787(5) . ?
S3A O19A 1.56(2) . ?
S3A C47A 1.784(19) . ?
S3A C48A 1.789(18) . ?
S4 O20 1.503(4) . ?
S4 C49 1.803(4) . ?
S4 C50 1.805(5) . ?
S6 O22 1.498(3) . ?
S6 C53 1.793(5) . ?
S6 C54 1.794(4) . ?
S5 O21 1.497(10) . ?
S5 C51 1.798(15) . ?
S5 C52 1.774(6) . ?
S5A O21A 1.50(4) . ?
S5A C51A 1.80(2) . ?
S5A C52A 1.786(15) . ?

loop_
_geom_hbond_atom_site_label_D
_geom_hbond_atom_site_label_H
_geom_hbond_atom_site_label_A
_geom_hbond_distance_DH
_geom_hbond_distance_HA
_geom_hbond_distance_DA
_geom_hbond_angle_DHA
_geom_hbond_site_symmetry_A
_geom_hbond_publ_flag
O8 H8 O6 0.82 1.87 2.593(4) 146.5 . yes
O16 H16A O2 0.86 2.37 2.903(4) 120.5 . yes
O16 H16A O3 0.86 2.06 2.806(4) 144.2 2_655 yes
O16 H16B O13 0.86 1.95 2.793(4) 165.9 2_665 yes
C5 H5 O15 0.93 2.40 3.185(4) 142.5 1_545 yes
C7 H7 O22 0.93 2.48 3.267(5) 143.1 2_566 yes
C43 H43B O9 0.96 2.56 3.309(6) 135.2 1_645 yes
C44 H44B O9 0.96 2.43 3.229(6) 140.0 1_645 yes
C44 H44C O14 0.96 2.59 2.990(6) 105.0 . yes
C46 H46A O17 0.96 2.59 3.141(5) 116.8 2_755 yes
C47 H47C O18 0.96 2.58 3.361(6) 138.9 2_755 yes
C48 H48A O18 0.96 2.50 3.273(6) 138.0 2_755 yes
C49 H49B O21 0.96 2.59 3.426(8) 145.4 . yes
C50 H50C O7 0.96 2.41 3.279(5) 150.9 2_666 yes
C53 H53B O10 0.96 2.50 3.309(6) 141.9 2_566 yes
O3 H3 O2 0.98(7) 1.61(7) 2.529(4) 154(6) . yes
O13 H13 O12 0.95(7) 2.22(7) 2.830(4) 121(5) 2_665 yes
O13 H13 O12 0.95(7) 1.74(7) 2.557(4) 142(6) . yes
C52 H52A O11 0.96 2.42 3.296(6) 152.4 2_666 yes
